data_4107527
loop_
_publ_author_name
'Connie C. Lu'
'Eckhard Bill'
'Thomas Weyherm\"uller'
'Eberhard Bothe'
'Karl Wieghardt'

_publ_section_title
;
 Neutral Bis(\a-iminopyridine)metal Complexes of the First-Row Transition
 Ions (Cr, Mn, Fe, Co, Ni, Zn) and Their Monocationic Analogues: Mixed
 Valency Involving a Redox Noninnocent Ligand System
;
_journal_name_full 'Journal of the American Chemical Society'
_journal_page_first 3181
_journal_page_last 3197
_journal_paper_doi 10.1021/ja710663n
_journal_volume 130
_journal_year 2008
_chemical_formula_sum 'C72 H64 B F24 Mn N4 O'
_chemical_formula_weight 1523.02
_chemical_name_systematic
; 
 ? 
;
_space_group_IT_number 14
_symmetry_cell_setting monoclinic
_symmetry_space_group_name_Hall '-P 2yn'
_symmetry_space_group_name_H-M 'P 1 21/n 1'
_atom_sites_solution_hydrogens geom
_atom_sites_solution_primary direct
_atom_sites_solution_secondary difmap
_audit_creation_method SHELXL-97
_cell_angle_alpha 90.00
_cell_angle_beta 94.691(3)
_cell_angle_gamma 90.00
_cell_formula_units_Z 4
_cell_length_a 12.7681(3)
_cell_length_b 29.7624(9)
_cell_length_c 18.8399(5)
_cell_measurement_temperature 100(2)
_cell_volume 7135.4(3)
_computing_cell_refinement 'Bruker AXS Collect Software'
_computing_data_collection 'Bruker AXS Collect Software'
_computing_data_reduction 'Bruker AXS Collect Software'
_computing_structure_refinement 'SHELXL-97 (Sheldrick, 1997)'
_computing_structure_solution 'SHELXS-97 (Sheldrick, 1990)'
_diffrn_ambient_temperature 100(2)
_diffrn_measured_fraction_theta_full 0.999
_diffrn_measured_fraction_theta_max 0.999
_diffrn_measurement_device_type 'Bruker-Nonius Kappa-CCD'
_diffrn_measurement_method '2278 images at 0.5 deg. stepwise rotation in omega and phi, 30 sec./frame'
_diffrn_radiation_monochromator graphite
_diffrn_radiation_source 'rotating anode, 50 kV, 80 mA'
_diffrn_radiation_type MoK\a
_diffrn_radiation_wavelength 0.71073
_diffrn_reflns_av_R_equivalents 0.0610
_diffrn_reflns_av_sigmaI/netI 0.0378
_diffrn_reflns_limit_h_max 17
_diffrn_reflns_limit_h_min -17
_diffrn_reflns_limit_k_max 41
_diffrn_reflns_limit_k_min -41
_diffrn_reflns_limit_l_max 25
_diffrn_reflns_limit_l_min -26
_diffrn_reflns_number 160388
_diffrn_reflns_theta_full 30.00
_diffrn_reflns_theta_max 30.00
_diffrn_reflns_theta_min 2.93
_exptl_absorpt_coefficient_mu 0.294
_exptl_absorpt_correction_T_max 0.7462
_exptl_absorpt_correction_T_min 0.3698
_exptl_absorpt_correction_type multi-scan
_exptl_crystal_colour brown
_exptl_crystal_density_diffrn 1.418
_exptl_crystal_description 'transparent parallelepiped'
_exptl_crystal_F_000 3112
_exptl_crystal_size_max 0.20
_exptl_crystal_size_mid 0.16
_exptl_crystal_size_min 0.16
_refine_diff_density_max 0.819
_refine_diff_density_min -0.762
_refine_diff_density_rms 0.063
_refine_ls_extinction_method none
_refine_ls_goodness_of_fit_ref 1.007
_refine_ls_hydrogen_treatment mixed
_refine_ls_matrix_type full
_refine_ls_number_parameters 949
_refine_ls_number_reflns 20778
_refine_ls_number_restraints 7
_refine_ls_restrained_S_all 1.007
_refine_ls_R_factor_all 0.0787
_refine_ls_R_factor_gt 0.0541
_refine_ls_shift/su_max 0.002
_refine_ls_shift/su_mean 0.000
_refine_ls_structure_factor_coef Fsqd
_refine_ls_weighting_details 'calc w=1/[\s^2^(Fo^2^)+(0.0637P)^2^+6.7605P] where P=(Fo^2^+2Fc^2^)/3'
_refine_ls_weighting_scheme calc
_refine_ls_wR_factor_gt 0.1296
_refine_ls_wR_factor_ref 0.1457
_reflns_number_gt 15615
_reflns_number_total 20778
_reflns_threshold_expression >2sigma(I)
_cod_data_source_file ja710663n-file003_08.cif
_cod_data_source_block complex2oxTHF
_cod_database_code 4107527

loop_
_symmetry_equiv_pos_as_xyz
'x, y, z'
'-x+1/2, y+1/2, -z+1/2'
'-x, -y, -z'
'x-1/2, -y-1/2, z-1/2'

loop_
_atom_site_label
_atom_site_type_symbol
_atom_site_fract_x
_atom_site_fract_y
_atom_site_fract_z
_atom_site_U_iso_or_equiv
_atom_site_adp_type
_atom_site_occupancy
_atom_site_symmetry_multiplicity
_atom_site_calc_flag
_atom_site_refinement_flags
_atom_site_disorder_assembly
_atom_site_disorder_group
Mn1 Mn 0.24489(2) 0.106058(9) 0.725401(15) 0.01906(7) Uani 1 1 d . . .
N1 N 0.20871(12) 0.03754(5) 0.75065(9) 0.0228(3) Uani 1 1 d . . .
C2 C 0.24961(16) -0.00153(6) 0.72855(12) 0.0295(4) Uani 1 1 d . . .
H2 H 0.2978 -0.0001 0.6928 0.035 Uiso 1 1 calc R . .
C3 C 0.22585(18) -0.04306(7) 0.75460(14) 0.0362(5) Uani 1 1 d . . .
H3 H 0.2558 -0.0696 0.7367 0.043 Uiso 1 1 calc R . .
C4 C 0.15573(18) -0.04534(7) 0.80866(14) 0.0374(5) Uani 1 1 d . . .
H4 H 0.1386 -0.0735 0.8284 0.045 Uiso 1 1 calc R . .
C5 C 0.11273(16) -0.00667(7) 0.83239(13) 0.0313(4) Uani 1 1 d . . .
H5 H 0.0656 -0.0079 0.8688 0.038 Uiso 1 1 calc R . .
C6 C 0.13851(14) 0.03535(6) 0.80257(10) 0.0235(4) Uani 1 1 d . . .
C7 C 0.09718(14) 0.07674(6) 0.82451(10) 0.0228(3) Uani 1 1 d . . .
H7 H 0.0470 0.0775 0.8591 0.027 Uiso 1 1 calc R . .
N8 N 0.13023(12) 0.11491(5) 0.79551(8) 0.0209(3) Uani 1 1 d . . .
C9 C 0.08823(14) 0.15701(6) 0.81625(10) 0.0214(3) Uani 1 1 d . . .
C10 C 0.14933(15) 0.18416(6) 0.86526(10) 0.0235(4) Uani 1 1 d . . .
C11 C 0.11277(17) 0.22717(7) 0.87998(11) 0.0292(4) Uani 1 1 d . . .
H11 H 0.1536 0.2460 0.9122 0.035 Uiso 1 1 calc R . .
C12 C 0.01774(18) 0.24278(7) 0.84818(12) 0.0316(4) Uani 1 1 d . . .
H12 H -0.0064 0.2720 0.8591 0.038 Uiso 1 1 calc R . .
C13 C -0.04170(17) 0.21590(7) 0.80063(12) 0.0295(4) Uani 1 1 d . . .
H13 H -0.1065 0.2269 0.7790 0.035 Uiso 1 1 calc R . .
C14 C -0.00830(15) 0.17266(6) 0.78367(10) 0.0235(4) Uani 1 1 d . . .
C15 C 0.25158(15) 0.16645(7) 0.90195(11) 0.0265(4) Uani 1 1 d . . .
H15 H 0.2811 0.1443 0.8691 0.032 Uiso 1 1 calc R . .
C16 C 0.23072(17) 0.14140(8) 0.97048(12) 0.0333(4) Uani 1 1 d . . .
H16A H 0.2005 0.1622 1.0036 0.050 Uiso 1 1 calc R . .
H16B H 0.2969 0.1293 0.9926 0.050 Uiso 1 1 calc R . .
H16C H 0.1814 0.1167 0.9591 0.050 Uiso 1 1 calc R . .
C17 C 0.33449(17) 0.20316(8) 0.91760(12) 0.0355(5) Uani 1 1 d . . .
H17A H 0.3424 0.2206 0.8742 0.053 Uiso 1 1 calc R . .
H17B H 0.4019 0.1893 0.9337 0.053 Uiso 1 1 calc R . .
H17C H 0.3122 0.2231 0.9549 0.053 Uiso 1 1 calc R . .
C18 C -0.07536(15) 0.14472(6) 0.73000(11) 0.0267(4) Uani 1 1 d . . .
H18 H -0.0438 0.1140 0.7291 0.032 Uiso 1 1 calc R . .
C19 C -0.18793(17) 0.13981(7) 0.75179(13) 0.0338(5) Uani 1 1 d . . .
H19A H -0.2225 0.1692 0.7498 0.051 Uiso 1 1 calc R . .
H19B H -0.1861 0.1280 0.8004 0.051 Uiso 1 1 calc R . .
H19C H -0.2271 0.1191 0.7191 0.051 Uiso 1 1 calc R . .
C20 C -0.0750(2) 0.16453(8) 0.65508(12) 0.0381(5) Uani 1 1 d . . .
H20A H -0.1030 0.1952 0.6549 0.057 Uiso 1 1 calc R . .
H20B H -0.1189 0.1460 0.6215 0.057 Uiso 1 1 calc R . .
H20C H -0.0029 0.1651 0.6408 0.057 Uiso 1 1 calc R . .
N21 N 0.30335(12) 0.17788(5) 0.72094(8) 0.0214(3) Uani 1 1 d . . .
C22 C 0.24628(15) 0.21523(6) 0.70961(11) 0.0249(4) Uani 1 1 d . . .
H22 H 0.1720 0.2127 0.7026 0.030 Uiso 1 1 calc R . .
C23 C 0.29146(16) 0.25779(6) 0.70763(12) 0.0291(4) Uani 1 1 d . . .
H23 H 0.2487 0.2836 0.6983 0.035 Uiso 1 1 calc R . .
C24 C 0.39927(16) 0.26194(6) 0.71938(11) 0.0281(4) Uani 1 1 d . . .
H24 H 0.4319 0.2905 0.7175 0.034 Uiso 1 1 calc R . .
C25 C 0.45920(15) 0.22346(6) 0.73398(10) 0.0252(4) Uani 1 1 d . . .
H25 H 0.5332 0.2254 0.7443 0.030 Uiso 1 1 calc R . .
C26 C 0.40878(14) 0.18221(6) 0.73322(10) 0.0208(3) Uani 1 1 d . . .
C27 C 0.46769(14) 0.13990(6) 0.74403(10) 0.0230(3) Uani 1 1 d . . .
H27 H 0.5422 0.1404 0.7514 0.028 Uiso 1 1 calc R . .
N28 N 0.41829(12) 0.10259(5) 0.74348(8) 0.0212(3) Uani 1 1 d . . .
C29 C 0.47625(14) 0.06087(6) 0.74952(11) 0.0238(4) Uani 1 1 d . . .
C30 C 0.51718(16) 0.04310(7) 0.68846(11) 0.0294(4) Uani 1 1 d . . .
C31 C 0.56618(17) 0.00106(7) 0.69577(13) 0.0355(5) Uani 1 1 d . . .
H31 H 0.5952 -0.0120 0.6557 0.043 Uiso 1 1 calc R . .
C32 C 0.57339(18) -0.02184(7) 0.75965(13) 0.0370(5) Uani 1 1 d . . .
H32 H 0.6074 -0.0502 0.7632 0.044 Uiso 1 1 calc R . .
C33 C 0.53106(17) -0.00350(7) 0.81857(13) 0.0348(5) Uani 1 1 d . . .
H33 H 0.5363 -0.0195 0.8623 0.042 Uiso 1 1 calc R . .
C34 C 0.48086(15) 0.03814(7) 0.81463(11) 0.0282(4) Uani 1 1 d . . .
C35 C 0.50416(18) 0.06558(8) 0.61604(12) 0.0340(5) Uani 1 1 d . . .
H35 H 0.4730 0.0960 0.6226 0.041 Uiso 1 1 calc R . .
C36 C 0.6091(2) 0.07218(10) 0.58279(14) 0.0467(6) Uani 1 1 d . . .
H36A H 0.6580 0.0886 0.6162 0.070 Uiso 1 1 calc R . .
H36B H 0.5972 0.0893 0.5385 0.070 Uiso 1 1 calc R . .
H36C H 0.6391 0.0428 0.5726 0.070 Uiso 1 1 calc R . .
C37 C 0.42736(19) 0.03906(10) 0.56558(13) 0.0433(6) Uani 1 1 d . . .
H37A H 0.4537 0.0084 0.5606 0.065 Uiso 1 1 calc R . .
H37B H 0.4207 0.0537 0.5189 0.065 Uiso 1 1 calc R . .
H37C H 0.3585 0.0381 0.5850 0.065 Uiso 1 1 calc R . .
C38 C 0.43521(18) 0.05893(8) 0.87919(12) 0.0361(5) Uani 1 1 d . . .
H38 H 0.3791 0.0805 0.8611 0.043 Uiso 1 1 calc R . .
C39 C 0.3844(2) 0.02451(10) 0.92552(15) 0.0499(7) Uani 1 1 d . . .
H39A H 0.4384 0.0042 0.9470 0.075 Uiso 1 1 calc R . .
H39B H 0.3319 0.0072 0.8961 0.075 Uiso 1 1 calc R . .
H39C H 0.3501 0.0401 0.9632 0.075 Uiso 1 1 calc R . .
C40 C 0.5195(2) 0.08587(10) 0.92250(15) 0.0503(6) Uani 1 1 d . . .
H40A H 0.5766 0.0658 0.9402 0.075 Uiso 1 1 calc R . .
H40B H 0.4888 0.1001 0.9629 0.075 Uiso 1 1 calc R . .
H40C H 0.5473 0.1091 0.8923 0.075 Uiso 1 1 calc R . .
O41 O 0.20224(11) 0.10721(5) 0.61395(7) 0.0270(3) Uani 1 1 d . . .
C42 C 0.11852(17) 0.07776(7) 0.58343(12) 0.0313(4) Uani 1 1 d . . .
H42A H 0.0583 0.0777 0.6133 0.038 Uiso 1 1 calc R . .
H42B H 0.1444 0.0466 0.5792 0.038 Uiso 1 1 calc R . .
C43 C 0.08706(17) 0.09733(8) 0.51083(12) 0.0347(5) Uani 1 1 d . . .
H43A H 0.0343 0.1215 0.5136 0.042 Uiso 1 1 calc R . .
H43B H 0.0587 0.0739 0.4772 0.042 Uiso 1 1 calc R . .
C44 C 0.19159(18) 0.11581(7) 0.48921(11) 0.0318(4) Uani 1 1 d . . .
H44A H 0.2365 0.0916 0.4724 0.038 Uiso 1 1 calc R . .
H44B H 0.1805 0.1389 0.4515 0.038 Uiso 1 1 calc R . .
C45 C 0.23887(17) 0.13603(7) 0.55834(11) 0.0300(4) Uani 1 1 d . . .
H45A H 0.3166 0.1360 0.5600 0.036 Uiso 1 1 calc R . .
H45B H 0.2143 0.1673 0.5638 0.036 Uiso 1 1 calc R . .
B50 B -0.32403(15) 0.35880(6) 0.73119(10) 0.0179(3) Uani 1 1 d . . .
C51 C -0.37852(13) 0.33549(6) 0.79813(9) 0.0187(3) Uani 1 1 d . . .
C52 C -0.47772(14) 0.34901(6) 0.81718(10) 0.0204(3) Uani 1 1 d . . .
H52 H -0.5121 0.3733 0.7922 0.024 Uiso 1 1 calc R . .
C53 C -0.52770(14) 0.32806(6) 0.87143(10) 0.0222(3) Uani 1 1 d . . .
C54 C -0.48095(15) 0.29204(6) 0.90889(10) 0.0239(4) Uani 1 1 d . A .
H54 H -0.5146 0.2778 0.9460 0.029 Uiso 1 1 calc R . .
C55 C -0.38326(15) 0.27749(6) 0.89015(10) 0.0232(4) Uani 1 1 d D . .
C56 C -0.33346(14) 0.29880(6) 0.83612(10) 0.0209(3) Uani 1 1 d . A .
H56 H -0.2668 0.2881 0.8247 0.025 Uiso 1 1 calc R . .
C57 C -0.63490(15) 0.34425(7) 0.88709(11) 0.0284(4) Uani 1 1 d . . .
F58 F -0.66851(12) 0.32597(6) 0.94509(10) 0.0612(5) Uani 1 1 d . . .
F59 F -0.63786(11) 0.38856(5) 0.89697(9) 0.0462(4) Uani 1 1 d . . .
F60 F -0.70642(11) 0.33638(7) 0.83282(9) 0.0628(5) Uani 1 1 d . . .
C61 C -0.3290(2) 0.23854(9) 0.92776(16) 0.0315(5) Uani 0.863(4) 1 d PD A 1
F62 F -0.37996(19) 0.22269(9) 0.98069(14) 0.0678(9) Uani 0.863(4) 1 d PD A 1
F63 F -0.23205(16) 0.24876(9) 0.95292(18) 0.0714(9) Uani 0.863(4) 1 d PD A 1
F64 F -0.3198(3) 0.20394(7) 0.88398(13) 0.0773(9) Uani 0.863(4) 1 d PD A 1
C61X C -0.3327(11) 0.2397(4) 0.9318(7) 0.0315(5) Uani 0.137(4) 1 d PD A 2
F62X F -0.3361(12) 0.2430(5) 1.0010(7) 0.0678(9) Uani 0.137(4) 1 d PD A 2
F63X F -0.2344(10) 0.2328(6) 0.9184(9) 0.0714(9) Uani 0.137(4) 1 d PD A 2
F64X F -0.3747(14) 0.2003(4) 0.9142(9) 0.0773(9) Uani 0.137(4) 1 d PD A 2
C71 C -0.33957(13) 0.41367(6) 0.73061(9) 0.0185(3) Uani 1 1 d . . .
C72 C -0.35497(13) 0.43785(6) 0.79280(10) 0.0201(3) Uani 1 1 d . . .
H72 H -0.3628 0.4218 0.8356 0.024 Uiso 1 1 calc R . .
C73 C -0.35916(14) 0.48467(6) 0.79379(10) 0.0219(3) Uani 1 1 d . . .
C74 C -0.34763(14) 0.50955(6) 0.73261(11) 0.0241(4) Uani 1 1 d . . .
H74 H -0.3512 0.5414 0.7331 0.029 Uiso 1 1 calc R . .
C75 C -0.33062(14) 0.48627(6) 0.67063(10) 0.0232(4) Uani 1 1 d . . .
C76 C -0.32616(14) 0.43947(6) 0.66987(10) 0.0214(3) Uani 1 1 d . . .
H76 H -0.3136 0.4246 0.6267 0.026 Uiso 1 1 calc R . .
C77 C -0.37838(16) 0.50659(6) 0.86271(11) 0.0274(4) Uani 1 1 d . . .
F78 F -0.37219(11) 0.55162(4) 0.86076(7) 0.0342(3) Uani 1 1 d . . .
F79 F -0.30991(11) 0.49296(4) 0.91652(7) 0.0365(3) Uani 1 1 d . . .
F80 F -0.47469(11) 0.49666(4) 0.88353(7) 0.0379(3) Uani 1 1 d . . .
C81 C -0.31912(17) 0.51162(7) 0.60271(11) 0.0296(4) Uani 1 1 d . . .
F82 F -0.24446(13) 0.49494(5) 0.56539(8) 0.0484(4) Uani 1 1 d . . .
F83 F -0.29422(17) 0.55466(5) 0.61388(9) 0.0619(5) Uani 1 1 d . . .
F84 F -0.40696(13) 0.51127(7) 0.55974(9) 0.0651(5) Uani 1 1 d . . .
C91 C -0.19622(13) 0.35244(6) 0.73905(9) 0.0186(3) Uani 1 1 d . . .
C92 C -0.13629(14) 0.34091(6) 0.68294(10) 0.0227(3) Uani 1 1 d . . .
H92 H -0.1712 0.3329 0.6382 0.027 Uiso 1 1 calc R . .
C93 C -0.02604(14) 0.34080(7) 0.69078(10) 0.0255(4) Uani 1 1 d . . .
C94 C 0.02805(14) 0.35286(7) 0.75455(11) 0.0256(4) Uani 1 1 d . . .
H94 H 0.1027 0.3531 0.7596 0.031 Uiso 1 1 calc R . .
C95 C -0.03017(14) 0.36460(6) 0.81103(10) 0.0238(4) Uani 1 1 d . . .
C96 C -0.13938(14) 0.36420(6) 0.80337(10) 0.0211(3) Uani 1 1 d . . .
H96 H -0.1769 0.3722 0.8430 0.025 Uiso 1 1 calc R . .
C97 C 0.03333(17) 0.32586(9) 0.62936(12) 0.0383(5) Uani 1 1 d . . .
F98 F 0.13115(11) 0.34253(6) 0.63275(9) 0.0531(4) Uani 1 1 d . . .
F99 F -0.01392(13) 0.33710(8) 0.56677(8) 0.0707(6) Uani 1 1 d . . .
F100 F 0.04569(14) 0.28096(6) 0.62838(9) 0.0586(4) Uani 1 1 d . . .
C101 C 0.02674(17) 0.37855(7) 0.88023(13) 0.0340(5) Uani 1 1 d . . .
F102 F 0.09500(12) 0.34872(5) 0.90649(8) 0.0483(4) Uani 1 1 d . . .
F103 F 0.0839(2) 0.41495(7) 0.87389(13) 0.1149(11) Uani 1 1 d . . .
F104 F -0.03612(14) 0.38599(12) 0.93028(11) 0.1307(14) Uani 1 1 d . . .
C111 C -0.38203(13) 0.33444(6) 0.66070(9) 0.0190(3) Uani 1 1 d . . .
C112 C -0.36070(14) 0.28932(6) 0.64473(10) 0.0212(3) Uani 1 1 d . . .
H112 H -0.3063 0.2740 0.6724 0.025 Uiso 1 1 calc R . .
C113 C -0.41714(15) 0.26640(6) 0.58939(10) 0.0226(3) Uani 1 1 d . . .
C114 C -0.49620(15) 0.28761(6) 0.54665(10) 0.0235(4) Uani 1 1 d . . .
H114 H -0.5340 0.2721 0.5086 0.028 Uiso 1 1 calc R . .
C115 C -0.51823(14) 0.33237(6) 0.56141(10) 0.0218(3) Uani 1 1 d . . .
C116 C -0.46306(13) 0.35486(6) 0.61750(9) 0.0200(3) Uani 1 1 d . . .
H116 H -0.4810 0.3851 0.6268 0.024 Uiso 1 1 calc R . .
C117 C -0.39127(18) 0.21813(7) 0.57554(11) 0.0305(4) Uani 1 1 d . . .
F118 F -0.36341(12) 0.19520(4) 0.63515(7) 0.0391(3) Uani 1 1 d . . .
F119 F -0.31139(15) 0.21360(5) 0.53530(9) 0.0583(5) Uani 1 1 d . . .
F120 F -0.47212(15) 0.19590(5) 0.54306(12) 0.0756(7) Uani 1 1 d . . .
C121 C -0.60380(16) 0.35619(7) 0.51668(11) 0.0298(4) Uani 1 1 d . . .
F122 F -0.60497(14) 0.34622(7) 0.44881(8) 0.0616(5) Uani 1 1 d . . .
F123 F -0.59989(17) 0.40008(5) 0.52413(11) 0.0782(7) Uani 1 1 d . . .
F124 F -0.69907(12) 0.34410(7) 0.53438(11) 0.0698(5) Uani 1 1 d . . .

loop_
_atom_site_aniso_label
_atom_site_aniso_U_11
_atom_site_aniso_U_22
_atom_site_aniso_U_33
_atom_site_aniso_U_23
_atom_site_aniso_U_13
_atom_site_aniso_U_12
Mn1 0.02067(12) 0.01641(12) 0.02018(13) 0.00057(10) 0.00214(10) -0.00043(9)
N1 0.0243(7) 0.0176(7) 0.0267(8) 0.0012(6) 0.0025(6) -0.0005(6)
C2 0.0311(10) 0.0217(9) 0.0363(11) -0.0020(8) 0.0067(8) 0.0017(7)
C3 0.0380(11) 0.0181(9) 0.0533(14) 0.0008(9) 0.0093(10) 0.0029(8)
C4 0.0341(11) 0.0196(9) 0.0594(15) 0.0100(9) 0.0095(10) -0.0012(8)
C5 0.0275(9) 0.0238(9) 0.0433(12) 0.0079(8) 0.0080(9) -0.0013(7)
C6 0.0211(8) 0.0209(8) 0.0285(10) 0.0035(7) 0.0012(7) -0.0018(6)
C7 0.0218(8) 0.0212(8) 0.0254(9) 0.0012(7) 0.0026(7) -0.0003(6)
N8 0.0211(7) 0.0190(7) 0.0226(8) -0.0005(6) 0.0017(6) -0.0003(5)
C9 0.0247(8) 0.0184(8) 0.0217(9) -0.0014(6) 0.0059(7) -0.0013(6)
C10 0.0265(9) 0.0225(8) 0.0219(9) -0.0035(7) 0.0052(7) -0.0020(7)
C11 0.0362(10) 0.0240(9) 0.0278(10) -0.0064(7) 0.0055(8) -0.0060(8)
C12 0.0419(11) 0.0187(8) 0.0350(11) -0.0032(8) 0.0076(9) 0.0028(8)
C13 0.0336(10) 0.0218(9) 0.0329(11) -0.0015(8) 0.0023(8) 0.0041(7)
C14 0.0262(9) 0.0197(8) 0.0245(9) -0.0013(7) 0.0018(7) 0.0005(7)
C15 0.0239(9) 0.0315(10) 0.0242(9) -0.0056(8) 0.0021(7) -0.0030(7)
C16 0.0298(10) 0.0390(11) 0.0306(11) 0.0014(9) -0.0003(8) 0.0002(8)
C17 0.0309(10) 0.0441(12) 0.0319(11) -0.0073(9) 0.0038(8) -0.0107(9)
C18 0.0265(9) 0.0215(9) 0.0314(10) -0.0027(7) -0.0028(8) 0.0028(7)
C19 0.0286(10) 0.0290(10) 0.0430(12) -0.0033(9) -0.0009(9) -0.0005(8)
C20 0.0457(13) 0.0389(12) 0.0290(11) -0.0022(9) -0.0016(9) -0.0015(10)
N21 0.0237(7) 0.0181(7) 0.0226(8) -0.0005(6) 0.0029(6) -0.0012(5)
C22 0.0250(9) 0.0191(8) 0.0305(10) 0.0001(7) 0.0012(7) 0.0008(7)
C23 0.0322(10) 0.0191(8) 0.0358(11) -0.0004(8) 0.0022(8) 0.0005(7)
C24 0.0349(10) 0.0198(8) 0.0303(10) -0.0021(7) 0.0062(8) -0.0056(7)
C25 0.0251(9) 0.0256(9) 0.0255(9) -0.0019(7) 0.0050(7) -0.0052(7)
C26 0.0230(8) 0.0207(8) 0.0191(8) -0.0009(6) 0.0034(6) -0.0006(6)
C27 0.0214(8) 0.0242(9) 0.0235(9) -0.0012(7) 0.0028(7) 0.0004(7)
N28 0.0227(7) 0.0203(7) 0.0206(7) 0.0000(6) 0.0020(6) 0.0024(6)
C29 0.0206(8) 0.0214(8) 0.0289(10) -0.0016(7) -0.0014(7) 0.0036(6)
C30 0.0286(9) 0.0290(10) 0.0297(10) -0.0045(8) -0.0026(8) 0.0065(8)
C31 0.0330(10) 0.0330(11) 0.0388(12) -0.0124(9) -0.0064(9) 0.0117(8)
C32 0.0333(11) 0.0244(10) 0.0509(14) -0.0046(9) -0.0103(10) 0.0104(8)
C33 0.0331(11) 0.0297(10) 0.0401(12) 0.0080(9) -0.0052(9) 0.0051(8)
C34 0.0253(9) 0.0276(9) 0.0314(10) 0.0039(8) -0.0006(8) 0.0036(7)
C35 0.0368(11) 0.0365(11) 0.0285(11) -0.0052(9) 0.0013(8) 0.0122(9)
C36 0.0390(13) 0.0614(17) 0.0389(13) 0.0049(12) -0.0026(10) -0.0052(11)
C37 0.0340(11) 0.0627(16) 0.0325(12) 0.0023(11) -0.0026(9) -0.0027(11)
C38 0.0381(11) 0.0402(12) 0.0306(11) 0.0102(9) 0.0060(9) 0.0126(9)
C39 0.0444(14) 0.0665(18) 0.0393(14) 0.0231(13) 0.0066(11) 0.0047(12)
C40 0.0631(17) 0.0480(15) 0.0413(14) -0.0113(12) 0.0137(12) 0.0022(13)
O41 0.0313(7) 0.0287(7) 0.0206(7) 0.0031(5) -0.0009(5) -0.0102(6)
C42 0.0300(10) 0.0321(10) 0.0312(11) -0.0038(8) -0.0010(8) -0.0097(8)
C43 0.0331(11) 0.0416(12) 0.0279(11) -0.0071(9) -0.0061(8) 0.0029(9)
C44 0.0394(11) 0.0347(11) 0.0212(9) 0.0004(8) 0.0016(8) 0.0041(9)
C45 0.0374(11) 0.0287(10) 0.0239(10) 0.0051(8) 0.0036(8) -0.0046(8)
B50 0.0181(8) 0.0176(8) 0.0181(9) 0.0001(7) 0.0022(7) 0.0008(6)
C51 0.0193(7) 0.0177(7) 0.0191(8) -0.0014(6) 0.0013(6) -0.0022(6)
C52 0.0197(8) 0.0209(8) 0.0206(8) -0.0004(6) 0.0020(6) -0.0004(6)
C53 0.0199(8) 0.0241(8) 0.0230(9) -0.0010(7) 0.0043(7) -0.0021(6)
C54 0.0245(8) 0.0251(9) 0.0226(9) 0.0018(7) 0.0053(7) -0.0044(7)
C55 0.0238(8) 0.0212(8) 0.0247(9) 0.0021(7) 0.0030(7) -0.0007(7)
C56 0.0208(8) 0.0192(8) 0.0232(9) 0.0002(6) 0.0040(7) -0.0003(6)
C57 0.0223(9) 0.0322(10) 0.0316(10) -0.0005(8) 0.0075(7) -0.0009(7)
F58 0.0471(9) 0.0711(11) 0.0714(11) 0.0352(9) 0.0415(8) 0.0215(8)
F59 0.0321(7) 0.0350(7) 0.0734(11) -0.0052(7) 0.0166(7) 0.0068(5)
F60 0.0208(6) 0.1029(14) 0.0634(10) -0.0391(10) -0.0047(6) 0.0069(7)
C61 0.0311(10) 0.0288(10) 0.0355(12) 0.0128(9) 0.0083(9) 0.0029(8)
F62 0.0530(13) 0.0797(17) 0.0755(15) 0.0601(14) 0.0338(12) 0.0252(11)
F63 0.0390(9) 0.0558(15) 0.113(2) 0.0466(14) -0.0307(12) -0.0092(9)
F64 0.139(3) 0.0359(10) 0.0550(14) 0.0032(9) -0.0014(14) 0.0411(13)
C61X 0.0311(10) 0.0288(10) 0.0355(12) 0.0128(9) 0.0083(9) 0.0029(8)
F62X 0.0530(13) 0.0797(17) 0.0755(15) 0.0601(14) 0.0338(12) 0.0252(11)
F63X 0.0390(9) 0.0558(15) 0.113(2) 0.0466(14) -0.0307(12) -0.0092(9)
F64X 0.139(3) 0.0359(10) 0.0550(14) 0.0032(9) -0.0014(14) 0.0411(13)
C71 0.0158(7) 0.0184(7) 0.0213(8) 0.0011(6) 0.0020(6) 0.0007(6)
C72 0.0201(8) 0.0187(8) 0.0216(9) 0.0022(6) 0.0023(6) -0.0003(6)
C73 0.0213(8) 0.0183(8) 0.0263(9) -0.0005(7) 0.0030(7) 0.0012(6)
C74 0.0236(8) 0.0174(8) 0.0314(10) 0.0029(7) 0.0038(7) 0.0009(6)
C75 0.0226(8) 0.0217(8) 0.0258(9) 0.0062(7) 0.0055(7) -0.0003(6)
C76 0.0204(8) 0.0215(8) 0.0228(9) 0.0004(7) 0.0040(7) -0.0006(6)
C77 0.0343(10) 0.0174(8) 0.0311(10) -0.0014(7) 0.0060(8) 0.0016(7)
F78 0.0493(7) 0.0159(5) 0.0381(7) -0.0032(5) 0.0075(6) 0.0014(5)
F79 0.0530(8) 0.0275(6) 0.0281(6) -0.0027(5) -0.0024(6) 0.0043(5)
F80 0.0411(7) 0.0306(6) 0.0447(8) -0.0061(5) 0.0210(6) -0.0001(5)
C81 0.0339(10) 0.0248(9) 0.0311(11) 0.0066(8) 0.0082(8) 0.0004(8)
F82 0.0600(9) 0.0486(8) 0.0404(8) 0.0162(6) 0.0270(7) 0.0140(7)
F83 0.1190(16) 0.0242(7) 0.0459(9) 0.0064(6) 0.0274(9) -0.0127(8)
F84 0.0434(8) 0.1016(14) 0.0487(9) 0.0452(10) -0.0069(7) -0.0108(9)
C91 0.0195(7) 0.0155(7) 0.0208(8) 0.0028(6) 0.0027(6) -0.0004(6)
C92 0.0223(8) 0.0260(9) 0.0200(9) 0.0038(7) 0.0035(7) 0.0028(7)
C93 0.0214(8) 0.0317(10) 0.0242(9) 0.0067(7) 0.0060(7) 0.0051(7)
C94 0.0185(8) 0.0284(9) 0.0300(10) 0.0053(8) 0.0018(7) 0.0030(7)
C95 0.0225(8) 0.0206(8) 0.0275(9) 0.0007(7) -0.0034(7) 0.0022(6)
C96 0.0232(8) 0.0177(8) 0.0224(9) -0.0003(6) 0.0028(7) 0.0008(6)
C97 0.0246(10) 0.0603(15) 0.0309(11) 0.0088(10) 0.0081(8) 0.0096(10)
F98 0.0297(7) 0.0772(11) 0.0555(9) 0.0097(8) 0.0215(7) 0.0039(7)
F99 0.0441(9) 0.1443(18) 0.0253(7) 0.0151(9) 0.0119(6) 0.0401(10)
F100 0.0629(10) 0.0577(10) 0.0589(10) -0.0140(8) 0.0276(8) 0.0118(8)
C101 0.0280(10) 0.0327(10) 0.0395(12) -0.0101(9) -0.0086(9) 0.0052(8)
F102 0.0534(9) 0.0489(8) 0.0388(8) -0.0043(6) -0.0192(7) 0.0139(7)
F103 0.174(3) 0.0480(11) 0.1050(17) 0.0231(11) -0.0935(18) -0.0550(13)
F104 0.0348(9) 0.286(4) 0.0678(13) -0.1098(19) -0.0193(9) 0.0456(15)
C111 0.0200(7) 0.0185(7) 0.0190(8) 0.0013(6) 0.0051(6) -0.0014(6)
C112 0.0232(8) 0.0199(8) 0.0205(8) 0.0010(6) 0.0023(7) 0.0013(6)
C113 0.0263(8) 0.0190(8) 0.0229(9) -0.0019(7) 0.0046(7) 0.0004(6)
C114 0.0251(8) 0.0241(9) 0.0212(9) -0.0028(7) 0.0016(7) -0.0012(7)
C115 0.0221(8) 0.0229(8) 0.0203(8) 0.0022(7) 0.0016(7) -0.0002(6)
C116 0.0203(8) 0.0182(8) 0.0219(8) 0.0008(6) 0.0033(6) 0.0000(6)
C117 0.0384(11) 0.0252(9) 0.0275(10) -0.0047(8) -0.0010(8) 0.0051(8)
F118 0.0654(9) 0.0205(6) 0.0324(7) 0.0030(5) 0.0099(6) 0.0103(6)
F119 0.0926(13) 0.0391(8) 0.0489(9) 0.0099(7) 0.0412(9) 0.0307(8)
F120 0.0724(12) 0.0301(8) 0.1153(16) -0.0303(9) -0.0466(11) 0.0098(7)
C121 0.0288(9) 0.0297(10) 0.0295(10) -0.0024(8) -0.0061(8) 0.0032(8)
F122 0.0676(11) 0.0854(12) 0.0289(7) -0.0046(8) -0.0139(7) 0.0364(9)
F123 0.1016(15) 0.0278(7) 0.0926(14) 0.0008(8) -0.0676(12) 0.0085(8)
F124 0.0286(7) 0.0991(15) 0.0817(13) 0.0265(11) 0.0036(8) 0.0157(8)

loop_
_atom_type_symbol
_atom_type_description
_atom_type_scat_dispersion_real
_atom_type_scat_dispersion_imag
_atom_type_scat_source
C C 0.0033 0.0016 'International Tables Vol C Tables 4.2.6.8 and 6.1.1.4'
H H 0.0000 0.0000 'International Tables Vol C Tables 4.2.6.8 and 6.1.1.4'
B B 0.0013 0.0007 'International Tables Vol C Tables 4.2.6.8 and 6.1.1.4'
N N 0.0061 0.0033 'International Tables Vol C Tables 4.2.6.8 and 6.1.1.4'
F F 0.0171 0.0103 'International Tables Vol C Tables 4.2.6.8 and 6.1.1.4'
Mn Mn 0.3368 0.7283 'International Tables Vol C Tables 4.2.6.8 and 6.1.1.4'
O O 0.0106 0.0060 'International Tables Vol C Tables 4.2.6.8 and 6.1.1.4'

loop_
_geom_angle_atom_site_label_1
_geom_angle_atom_site_label_2
_geom_angle_atom_site_label_3
_geom_angle
N8 Mn1 O41 119.43(6)
N8 Mn1 N1 78.67(6)
O41 Mn1 N1 101.03(6)
N8 Mn1 N28 131.22(6)
O41 Mn1 N28 108.95(6)
N1 Mn1 N28 98.73(6)
N8 Mn1 N21 98.97(6)
O41 Mn1 N21 90.38(5)
N1 Mn1 N21 168.02(6)
N28 Mn1 N21 73.84(6)
C2 N1 C6 117.78(16)
C2 N1 Mn1 130.58(13)
C6 N1 Mn1 111.38(12)
N1 C2 C3 124.1(2)
C2 C3 C4 118.22(19)
C5 C4 C3 119.42(19)
C4 C5 C6 120.0(2)
N1 C6 C7 116.41(16)
N1 C6 C5 120.42(17)
C7 C6 C5 123.15(18)
N8 C7 C6 118.71(17)
C7 N8 C9 119.51(15)
C7 N8 Mn1 114.49(12)
C9 N8 Mn1 125.96(12)
C14 C9 C10 120.77(16)
C14 C9 N8 120.29(16)
C10 C9 N8 118.71(16)
C11 C10 C9 118.54(18)
C11 C10 C15 121.03(17)
C9 C10 C15 120.42(16)
C12 C11 C10 120.99(19)
C13 C12 C11 120.04(18)
C12 C13 C14 121.24(19)
C13 C14 C9 118.41(17)
C13 C14 C18 119.30(17)
C9 C14 C18 122.28(16)
C10 C15 C16 110.47(16)
C10 C15 C17 113.19(18)
C16 C15 C17 110.45(17)
C14 C18 C20 111.06(17)
C14 C18 C19 111.32(17)
C20 C18 C19 110.92(18)
C22 N21 C26 118.02(16)
C22 N21 Mn1 127.80(12)
C26 N21 Mn1 114.16(12)
N21 C22 C23 122.59(18)
C24 C23 C22 119.08(18)
C23 C24 C25 118.85(18)
C26 C25 C24 118.64(18)
N21 C26 C25 122.75(17)
N21 C26 C27 115.59(16)
C25 C26 C27 121.64(17)
N28 C27 C26 119.75(16)
C27 N28 C29 119.81(16)
C27 N28 Mn1 116.60(12)
C29 N28 Mn1 123.44(12)
C34 C29 C30 123.00(18)
C34 C29 N28 117.99(17)
C30 C29 N28 118.77(17)
C31 C30 C29 116.7(2)
C31 C30 C35 119.86(19)
C29 C30 C35 123.34(18)
C32 C31 C30 121.6(2)
C31 C32 C33 120.11(19)
C32 C33 C34 121.0(2)
C33 C34 C29 117.6(2)
C33 C34 C38 121.53(19)
C29 C34 C38 120.87(18)
C30 C35 C37 110.4(2)
C30 C35 C36 112.81(19)
C37 C35 C36 110.41(19)
C34 C38 C40 109.98(19)
C34 C38 C39 113.1(2)
C40 C38 C39 111.2(2)
C45 O41 C42 109.66(15)
C45 O41 Mn1 130.31(12)
C42 O41 Mn1 119.89(12)
O41 C42 C43 104.86(17)
C42 C43 C44 101.92(17)
C45 C44 C43 102.07(17)
O41 C45 C44 104.77(16)
C111 B50 C91 113.82(14)
C111 B50 C51 104.12(13)
C91 B50 C51 111.29(14)
C111 B50 C71 112.84(14)
C91 B50 C71 103.55(13)
C51 B50 C71 111.47(14)
C56 C51 C52 115.71(16)
C56 C51 B50 122.58(15)
C52 C51 B50 121.53(15)
C53 C52 C51 122.38(17)
C54 C53 C52 120.87(17)
C54 C53 C57 120.50(17)
C52 C53 C57 118.61(17)
C53 C54 C55 117.84(17)
C54 C55 C56 120.97(17)
C54 C55 C61X 117.4(6)
C56 C55 C61X 121.6(6)
C54 C55 C61 120.63(19)
C56 C55 C61 118.41(19)
C61X C55 C61 3.8(6)
C55 C56 C51 122.23(16)
F58 C57 F59 106.07(18)
F58 C57 F60 108.22(19)
F59 C57 F60 104.78(18)
F58 C57 C53 113.10(17)
F59 C57 C53 112.43(16)
F60 C57 C53 111.73(17)
F62 C61 F63 108.4(3)
F62 C61 F64 105.4(3)
F63 C61 F64 105.8(3)
F62 C61 C55 113.3(2)
F63 C61 C55 112.0(2)
F64 C61 C55 111.5(2)
F62X C61X F63X 108.2(11)
F62X C61X F64X 105.6(11)
F63X C61X F64X 100.8(11)
F62X C61X C55 114.8(10)
F63X C61X C55 113.3(11)
F64X C61X C55 112.9(10)
C76 C71 C72 115.87(16)
C76 C71 B50 121.82(15)
C72 C71 B50 121.92(15)
C73 C72 C71 122.13(17)
C74 C73 C72 121.01(17)
C74 C73 C77 121.72(16)
C72 C73 C77 117.25(16)
C73 C74 C75 117.78(16)
C74 C75 C76 121.07(17)
C74 C75 C81 119.85(17)
C76 C75 C81 119.07(18)
C75 C76 C71 122.12(17)
F78 C77 F79 106.58(16)
F78 C77 F80 106.42(15)
F79 C77 F80 105.39(17)
F78 C77 C73 113.49(17)
F79 C77 C73 112.38(16)
F80 C77 C73 112.01(17)
F82 C81 F84 106.35(19)
F82 C81 F83 105.73(18)
F84 C81 F83 106.40(19)
F82 C81 C75 112.82(17)
F84 C81 C75 112.24(17)
F83 C81 C75 112.76(18)
C92 C91 C96 115.95(16)
C92 C91 B50 124.28(16)
C96 C91 B50 119.33(15)
C91 C92 C93 121.83(18)
C94 C93 C92 121.07(17)
C94 C93 C97 119.90(18)
C92 C93 C97 119.00(19)
C93 C94 C95 117.99(17)
C96 C95 C94 120.83(18)
C96 C95 C101 120.24(18)
C94 C95 C101 118.92(17)
C95 C96 C91 122.32(17)
F99 C97 F98 107.70(19)
F99 C97 F100 106.5(2)
F98 C97 F100 104.98(18)
F99 C97 C93 112.94(18)
F98 C97 C93 112.4(2)
F100 C97 C93 111.82(19)
F104 C101 F102 105.7(2)
F104 C101 F103 107.7(3)
F102 C101 F103 103.6(2)
F104 C101 C95 113.09(18)
F102 C101 C95 113.61(17)
F103 C101 C95 112.5(2)
C116 C111 C112 115.85(16)
C116 C111 B50 122.89(15)
C112 C111 B50 120.90(16)
C113 C112 C111 121.92(17)
C114 C113 C112 121.12(17)
C114 C113 C117 119.55(17)
C112 C113 C117 119.33(17)
C113 C114 C115 117.84(17)
C116 C115 C114 120.85(17)
C116 C115 C121 119.91(16)
C114 C115 C121 119.23(17)
C115 C116 C111 122.41(16)
F119 C117 F120 106.9(2)
F119 C117 F118 105.30(17)
F120 C117 F118 105.97(19)
F119 C117 C113 112.76(18)
F120 C117 C113 112.44(18)
F118 C117 C113 112.92(17)
F122 C121 F123 109.0(2)
F122 C121 F124 104.14(19)
F123 C121 F124 105.6(2)
F122 C121 C115 112.96(17)
F123 C121 C115 112.93(17)
F124 C121 C115 111.60(18)

loop_
_geom_bond_atom_site_label_1
_geom_bond_atom_site_label_2
_geom_bond_distance
Mn1 N8 2.0673(15)
Mn1 O41 2.1259(14)
Mn1 N1 2.1527(15)
Mn1 N28 2.2147(15)
Mn1 N21 2.2680(15)
N1 C2 1.354(2)
N1 C6 1.381(2)
C2 C3 1.373(3)
C3 C4 1.412(3)
C4 C5 1.366(3)
C5 C6 1.421(3)
C6 C7 1.415(3)
C7 N8 1.343(2)
N8 C9 1.430(2)
C9 C14 1.410(3)
C9 C10 1.413(3)
C10 C11 1.398(3)
C10 C15 1.521(3)
C11 C12 1.389(3)
C12 C13 1.381(3)
C13 C14 1.401(3)
C14 C18 1.519(3)
C15 C16 1.533(3)
C15 C17 1.533(3)
C18 C20 1.530(3)
C18 C19 1.534(3)
N21 C22 1.337(2)
N21 C26 1.353(2)
C22 C23 1.394(3)
C23 C24 1.382(3)
C24 C25 1.392(3)
C25 C26 1.386(2)
C26 C27 1.472(3)
C27 N28 1.276(2)
N28 C29 1.445(2)
C29 C34 1.398(3)
C29 C30 1.405(3)
C30 C31 1.400(3)
C30 C35 1.517(3)
C31 C32 1.380(3)
C32 C33 1.386(3)
C33 C34 1.394(3)
C34 C38 1.522(3)
C35 C37 1.528(3)
C35 C36 1.538(3)
C38 C40 1.524(4)
C38 C39 1.525(3)
O41 C45 1.460(2)
O41 C42 1.463(2)
C42 C43 1.510(3)
C43 C44 1.529(3)
C44 C45 1.515(3)
B50 C111 1.636(3)
B50 C91 1.637(3)
B50 C51 1.643(3)
B50 C71 1.645(3)
C51 C56 1.403(2)
C51 C52 1.403(2)
C52 C53 1.395(2)
C53 C54 1.391(3)
C53 C57 1.503(3)
C54 C55 1.393(3)
C55 C56 1.396(2)
C55 C61X 1.488(8)
C55 C61 1.499(3)
C57 F58 1.323(2)
C57 F59 1.333(2)
C57 F60 1.335(3)
C61 F62 1.321(3)
C61 F63 1.324(3)
C61 F64 1.330(4)
C61X F62X 1.312(9)
C61X F63X 1.316(9)
C61X F64X 1.322(9)
C71 C76 1.400(2)
C71 C72 1.403(2)
C72 C73 1.395(2)
C73 C74 1.388(3)
C73 C77 1.491(3)
C74 C75 1.390(3)
C75 C76 1.394(3)
C75 C81 1.503(3)
C77 F78 1.343(2)
C77 F79 1.346(2)
C77 F80 1.354(2)
C81 F82 1.326(2)
C81 F84 1.329(3)
C81 F83 1.332(2)
C91 C92 1.398(2)
C91 C96 1.405(3)
C92 C93 1.403(3)
C93 C94 1.383(3)
C93 C97 1.502(3)
C94 C95 1.392(3)
C95 C96 1.390(3)
C95 C101 1.498(3)
C97 F99 1.323(3)
C97 F98 1.341(3)
C97 F100 1.346(3)
C101 F104 1.306(3)
C101 F102 1.312(2)
C101 F103 1.317(3)
C111 C116 1.401(2)
C111 C112 1.408(2)
C112 C113 1.396(3)
C113 C114 1.390(3)
C113 C117 1.502(3)
C114 C115 1.394(3)
C115 C116 1.393(3)
C115 C121 1.502(3)
C117 F119 1.326(3)
C117 F120 1.332(3)
C117 F118 1.337(2)
C121 F122 1.311(3)
C121 F123 1.314(3)
C121 F124 1.337(3)
